data_4064348
loop_
_publ_author_name
'Moerdyk, Jonathan P.'
'Bielawski, Christopher W.'

_publ_section_title
;
 Olefin Metathesis Catalysts ContainingN,N&#x2032;-Diamidocarbenes
;
_journal_issue 8
_journal_name_full Organometallics
_journal_page_first 2278
_journal_paper_doi 10.1021/om200061c
_journal_volume 30
_journal_year 2011
_chemical_formula_moiety (py)(N,N-dimesityl-4,6-diketo-5,5-dimethylpyrimidin-2-ylidene)Cl2Ru=CHPh
_chemical_formula_sum 'C36 H39 Cl2 N3 O2 Ru'
_chemical_formula_weight 717.67
_chemical_name_common 6-KetoMesG3
_chemical_name_systematic
; 
 ? 
;
_space_group_IT_number 2
_symmetry_cell_setting triclinic
_symmetry_space_group_name_Hall '-P 1'
_symmetry_space_group_name_H-M 'P -1'
_atom_sites_solution_hydrogens geom
_atom_sites_solution_primary direct
_atom_sites_solution_secondary difmap
_audit_creation_method SHELXL-97
_cell_angle_alpha 77.608(4)
_cell_angle_beta 84.921(4)
_cell_angle_gamma 82.834(5)
_cell_formula_units_Z 2
_cell_length_a 9.3797(16)
_cell_length_b 9.8430(16)
_cell_length_c 19.455(3)
_cell_measurement_temperature 223(2)
_cell_volume 1737.1(5)
_computing_cell_refinement 'CrystalClear (Rigaku Inc., 2008)'
_computing_data_collection 'CrystalClear (Rigaku Inc., 2008)'
_computing_data_reduction 'CrystalClear (Rigaku Inc., 2008)'
_computing_molecular_graphics 'XP SHELXTL/PC, Siemens Analytical'
_computing_structure_refinement 'XL SHELXTL/PC, Siemens Analytical'
_computing_structure_solution
;

SIR97 - Altomare A., Burla M.C., Camalli M., Cascarano G.L., Giacovazzo C., 
Guagliardi A., Moliterni A.G.G., Polidori G.,Spagna R.
;
_diffrn_ambient_temperature 223(2)
_diffrn_measured_fraction_theta_full 0.998
_diffrn_measured_fraction_theta_max 0.998
_diffrn_measurement_device_type 'CCD area detector'
_diffrn_measurement_method 'phi and omega scans'
_diffrn_radiation_monochromator graphite
_diffrn_radiation_source 'fine-focus sealed tube'
_diffrn_radiation_type MoK\a
_diffrn_radiation_wavelength 0.71075
_diffrn_reflns_av_R_equivalents 0.0670
_diffrn_reflns_av_sigmaI/netI 0.0806
_diffrn_reflns_limit_h_max 11
_diffrn_reflns_limit_h_min -11
_diffrn_reflns_limit_k_max 11
_diffrn_reflns_limit_k_min -11
_diffrn_reflns_limit_l_max 23
_diffrn_reflns_limit_l_min -23
_diffrn_reflns_number 15143
_diffrn_reflns_theta_full 25.00
_diffrn_reflns_theta_max 25.00
_diffrn_reflns_theta_min 3.17
_exptl_absorpt_coefficient_mu 0.640
_exptl_absorpt_correction_type none
_exptl_absorpt_process_details none
_exptl_crystal_colour brown
_exptl_crystal_density_diffrn 1.372
_exptl_crystal_density_method 'not measured'
_exptl_crystal_description plates
_exptl_crystal_F_000 740
_exptl_crystal_size_max 0.17
_exptl_crystal_size_mid 0.16
_exptl_crystal_size_min 0.04
_refine_diff_density_max 0.430
_refine_diff_density_min -0.287
_refine_diff_density_rms 0.060
_refine_ls_extinction_method none
_refine_ls_goodness_of_fit_ref 1.006
_refine_ls_hydrogen_treatment constr
_refine_ls_matrix_type full
_refine_ls_number_parameters 551
_refine_ls_number_reflns 6097
_refine_ls_number_restraints 375
_refine_ls_restrained_S_all 1.031
_refine_ls_R_factor_all 0.1295
_refine_ls_R_factor_gt 0.0794
_refine_ls_shift/su_max 0.101
_refine_ls_shift/su_mean 0.005
_refine_ls_structure_factor_coef Fsqd
_refine_ls_weighting_details 'calc w=1/[\s^2^(Fo^2^)+(0.0515P)^2^+5.0518P] where P=(Fo^2^+2Fc^2^)/3'
_refine_ls_weighting_scheme calc
_refine_ls_wR_factor_gt 0.1701
_refine_ls_wR_factor_ref 0.1967
_reflns_number_gt 3861
_reflns_number_total 6097
_reflns_threshold_expression >2sigma(I)
_cod_data_source_file om200061c_si_002.cif
_cod_data_source_block 6MesG3
_cod_original_sg_symbol_H-M P-1
_cod_database_code 4064348

loop_
_symmetry_equiv_pos_as_xyz
'x, y, z'
'-x, -y, -z'

loop_
_atom_site_label
_atom_site_type_symbol
_atom_site_fract_x
_atom_site_fract_y
_atom_site_fract_z
_atom_site_U_iso_or_equiv
_atom_site_adp_type
_atom_site_occupancy
_atom_site_symmetry_multiplicity
_atom_site_calc_flag
_atom_site_refinement_flags
_atom_site_disorder_assembly
_atom_site_disorder_group
Ru2 Ru -0.17294(13) -0.10579(12) -0.19442(7) 0.0491(3) Uani 0.50 1 d PDU A 1
Cl3 Cl -0.3637(4) -0.2531(4) -0.1701(2) 0.0766(10) Uani 0.50 1 d PU A 1
Cl4 Cl 0.0234(4) 0.0326(4) -0.2033(2) 0.0568(9) Uani 0.50 1 d PU A 1
N4 N -0.1386(13) -0.176(4) -0.0814(17) 0.054(7) Uani 0.50 1 d PDU A 1
C41 C -0.1396(14) -0.073(2) -0.0450(12) 0.070(6) Uani 0.50 1 d PDU A 1
H41A H -0.1453 0.0199 -0.0692 0.084 Uiso 0.50 1 calc PR A 1
C40 C -0.1319(18) -0.104(3) 0.0290(16) 0.083(6) Uani 0.50 1 d PDU A 1
H40A H -0.1328 -0.0312 0.0528 0.100 Uiso 0.50 1 calc PR A 1
C39 C -0.123(2) -0.237(3) 0.0657(14) 0.079(6) Uani 0.50 1 d PDU A 1
H39A H -0.1184 -0.2577 0.1144 0.095 Uiso 0.50 1 calc PR A 1
C38 C -0.123(3) -0.346(3) 0.027(2) 0.094(10) Uani 0.50 1 d PDU A 1
H38A H -0.1168 -0.4408 0.0478 0.113 Uiso 0.50 1 calc PR A 1
C37 C -0.131(2) -0.296(5) -0.047(3) 0.088(15) Uani 0.50 1 d PDU A 1
H37A H -0.1313 -0.3647 -0.0733 0.105 Uiso 0.50 1 calc PR A 1
C42 C -0.0614(13) -0.2551(10) -0.2242(6) 0.050(3) Uani 0.50 1 d PDU A 1
H42A H -0.1125 -0.2985 -0.2506 0.060 Uiso 0.50 1 calc PR A 1
C43 C 0.083(3) -0.320(3) -0.2166(11) 0.055(7) Uani 0.50 1 d PDU A 1
C44 C 0.134(3) -0.424(2) -0.2512(10) 0.086(7) Uani 0.50 1 d PDU A 1
H44A H 0.0726 -0.4521 -0.2794 0.103 Uiso 0.50 1 calc PR A 1
C45 C 0.269(2) -0.490(2) -0.2466(11) 0.092(6) Uani 0.50 1 d PDU A 1
H45A H 0.2984 -0.5604 -0.2713 0.111 Uiso 0.50 1 calc PR A 1
C46 C 0.363(2) -0.452(2) -0.2056(11) 0.073(6) Uani 0.50 1 d PDU A 1
H46A H 0.4556 -0.4984 -0.2030 0.088 Uiso 0.50 1 calc PR A 1
C47 C 0.322(4) -0.344(3) -0.1664(16) 0.072(8) Uani 0.50 1 d PDU A 1
H47A H 0.3884 -0.3216 -0.1390 0.086 Uiso 0.50 1 calc PR A 1
C48 C 0.180(6) -0.269(4) -0.1688(19) 0.084(14) Uani 0.50 1 d PDU A 1
H48A H 0.1496 -0.1979 -0.1443 0.101 Uiso 0.50 1 calc PR A 1
Ru1 Ru -0.10804(14) -0.12981(12) -0.22577(7) 0.0502(3) Uani 0.50 1 d PDU A 2
Cl1 Cl -0.2684(4) -0.3071(3) -0.20243(19) 0.0625(9) Uani 0.50 1 d PU A 2
Cl2 Cl 0.0722(5) 0.0315(5) -0.2445(2) 0.0698(11) Uani 0.50 1 d PU A 2
N3 N 0.075(3) -0.2967(19) -0.2003(9) 0.056(6) Uani 0.50 1 d PDU A 2
C25 C 0.078(2) -0.406(2) -0.2326(9) 0.071(5) Uani 0.50 1 d PDU A 2
H25A H -0.0023 -0.4148 -0.2553 0.085 Uiso 0.50 1 calc PR A 2
C26 C 0.200(2) -0.507(2) -0.2331(9) 0.086(6) Uani 0.50 1 d PDU A 2
H26A H 0.1990 -0.5808 -0.2557 0.103 Uiso 0.50 1 calc PR A 2
C27 C 0.321(2) -0.493(2) -0.1990(11) 0.078(6) Uani 0.50 1 d PDU A 2
H27 H 0.4035 -0.5564 -0.1981 0.094 Uiso 0.50 1 calc PR A 2
C28 C 0.311(4) -0.380(3) -0.1670(15) 0.071(8) Uani 0.50 1 d PDU A 2
H28A H 0.3869 -0.3645 -0.1432 0.085 Uiso 0.50 1 calc PR A 2
C29 C 0.187(4) -0.292(3) -0.1709(13) 0.049(7) Uani 0.50 1 d PDU A 2
H29A H 0.1854 -0.2167 -0.1486 0.059 Uiso 0.50 1 calc PR A 2
C30 C -0.1418(12) -0.0853(13) -0.1369(6) 0.052(3) Uani 0.50 1 d PDU A 2
H30A H -0.1642 0.0100 -0.1386 0.062 Uiso 0.50 1 calc PR A 2
C31 C -0.1404(10) -0.165(6) -0.069(2) 0.069(12) Uani 0.50 1 d PDU A 2
C32 C -0.1363(17) -0.094(3) -0.0112(15) 0.076(6) Uani 0.50 1 d PDU A 2
H32A H -0.1346 0.0027 -0.0207 0.091 Uiso 0.50 1 calc PR A 2
C33 C -0.1347(19) -0.168(4) 0.0576(16) 0.093(8) Uani 0.50 1 d PDU A 2
H33A H -0.1322 -0.1207 0.0940 0.112 Uiso 0.50 1 calc PR A 2
C34 C -0.1368(18) -0.308(3) 0.0726(14) 0.096(7) Uani 0.50 1 d PDU A 2
H34A H -0.1351 -0.3564 0.1192 0.115 Uiso 0.50 1 calc PR A 2
C35 C -0.141(2) -0.380(4) 0.021(2) 0.098(10) Uani 0.50 1 d PDU A 2
H35A H -0.1429 -0.4767 0.0338 0.118 Uiso 0.50 1 calc PR A 2
C36 C -0.143(2) -0.318(4) -0.049(2) 0.061(8) Uani 0.50 1 d PDU A 2
H36A H -0.1460 -0.3711 -0.0829 0.073 Uiso 0.50 1 calc PR A 2
N1 N -0.2665(6) -0.0351(6) -0.3484(3) 0.0602(14) Uani 1 1 d U A .
C12 C -0.0172(8) -0.0863(9) -0.3961(4) 0.076(2) Uani 1 1 d U A .
N2 N -0.3628(6) 0.1005(6) -0.2680(3) 0.0668(15) Uani 1 1 d U A .
O1 O -0.3388(6) 0.0206(6) -0.4619(3) 0.0869(16) Uani 1 1 d U A .
C16 C -0.3580(7) 0.1542(7) -0.2034(4) 0.0631(18) Uani 1 1 d U . .
C1 C -0.2632(7) -0.0075(7) -0.2812(3) 0.0555(16) Uani 1 1 d U . .
C17 C -0.4513(8) 0.1081(8) -0.1459(4) 0.073(2) Uani 1 1 d U . .
C20 C -0.2724(9) 0.3133(8) -0.1435(5) 0.083(2) Uani 1 1 d U . .
H20A H -0.2139 0.3825 -0.1425 0.100 Uiso 1 1 calc R . .
C11 C 0.0891(11) -0.1845(13) -0.4182(5) 0.110(3) Uani 1 1 d U . .
H11A H 0.1812 -0.1584 -0.4313 0.132 Uiso 1 1 calc R . .
O2 O -0.5390(8) 0.2787(8) -0.3013(4) 0.136(3) Uani 1 1 d U A .
C4 C -0.4694(10) 0.1729(10) -0.3134(5) 0.096(3) Uani 1 1 d U . .
C21 C -0.2713(8) 0.2612(7) -0.2050(4) 0.075(2) Uani 1 1 d U . .
C2 C -0.3641(8) 0.0329(8) -0.4008(4) 0.074(2) Uani 1 1 d U . .
C18 C -0.4470(9) 0.1648(9) -0.0858(5) 0.087(2) Uani 1 1 d U . .
H18A H -0.5062 0.1339 -0.0461 0.104 Uiso 1 1 calc R . .
C19 C -0.3582(10) 0.2645(9) -0.0840(5) 0.085(2) Uani 1 1 d U . .
C3 C -0.5010(10) 0.1042(10) -0.3727(5) 0.095(3) Uani 1 1 d U A .
C9 C -0.0735(12) -0.3538(10) -0.4040(5) 0.108(3) Uani 1 1 d U . .
H9A H -0.0910 -0.4423 -0.4086 0.129 Uiso 1 1 calc R . .
C22 C -0.1836(10) 0.3210(9) -0.2710(5) 0.102(3) Uani 1 1 d U . .
H22A H -0.1482 0.2480 -0.2958 0.153 Uiso 1 1 d R . .
H22B H -0.1039 0.3611 -0.2584 0.153 Uiso 1 1 d R . .
H22C H -0.2431 0.3922 -0.3007 0.153 Uiso 1 1 d R . .
C24 C -0.5602(11) 0.0066(11) -0.1478(6) 0.125(3) Uani 1 1 d U . .
H24A H -0.6297 0.0500 -0.1814 0.187 Uiso 1 1 calc R . .
H24B H -0.6082 -0.0180 -0.1019 0.187 Uiso 1 1 calc R . .
H24C H -0.5113 -0.0763 -0.1612 0.187 Uiso 1 1 calc R . .
C6 C -0.5758(12) 0.2077(11) -0.4303(6) 0.139(4) Uani 1 1 d U . .
H6A H -0.5180 0.2832 -0.4480 0.209 Uiso 1 1 calc R A .
H6B H -0.6676 0.2439 -0.4118 0.209 Uiso 1 1 calc R . .
H6C H -0.5896 0.1622 -0.4678 0.209 Uiso 1 1 calc R . .
C5 C -0.6011(10) -0.0165(11) -0.3390(6) 0.118(3) Uani 1 1 d U . .
H5A H -0.6191 -0.0652 -0.3745 0.177 Uiso 1 1 calc R A .
H5B H -0.6907 0.0244 -0.3205 0.177 Uiso 1 1 calc R . .
H5C H -0.5534 -0.0810 -0.3015 0.177 Uiso 1 1 calc R . .
C10 C 0.0642(13) -0.3126(13) -0.4212(5) 0.116(3) Uani 1 1 d U . .
C15 C -0.3351(10) -0.3076(9) -0.3641(5) 0.098(3) Uani 1 1 d U . .
H15A H -0.3354 -0.4016 -0.3706 0.146 Uiso 1 1 calc R . .
H15B H -0.3993 -0.2455 -0.3955 0.146 Uiso 1 1 calc R . .
H15C H -0.3662 -0.3030 -0.3163 0.146 Uiso 1 1 calc R . .
C23 C -0.3550(12) 0.3253(11) -0.0182(5) 0.133(4) Uani 1 1 d U . .
H23A H -0.3790 0.4248 -0.0299 0.200 Uiso 1 1 calc R . .
H23B H -0.2604 0.3044 -0.0009 0.200 Uiso 1 1 calc R . .
H23C H -0.4237 0.2847 0.0174 0.200 Uiso 1 1 calc R . .
C14 C 0.1860(14) -0.4193(14) -0.4457(7) 0.180(5) Uani 1 1 d U . .
H14A H 0.2026 -0.3953 -0.4960 0.270 Uiso 1 1 calc R . .
H14B H 0.1571 -0.5120 -0.4323 0.270 Uiso 1 1 calc R . .
H14C H 0.2730 -0.4159 -0.4238 0.270 Uiso 1 1 calc R . .
C7 C -0.1524(8) -0.1334(8) -0.3729(4) 0.0662(18) Uani 1 1 d U . .
C8 C -0.1859(9) -0.2652(9) -0.3799(4) 0.081(2) Uani 1 1 d U A .
C13 C 0.0098(9) 0.0628(10) -0.4025(5) 0.104(3) Uani 1 1 d U . .
H13A H -0.0683 0.1238 -0.4249 0.156 Uiso 1 1 calc R A .
H13B H 0.0981 0.0795 -0.4303 0.156 Uiso 1 1 calc R . .
H13C H 0.0169 0.0808 -0.3564 0.156 Uiso 1 1 calc R . .

loop_
_atom_site_aniso_label
_atom_site_aniso_U_11
_atom_site_aniso_U_22
_atom_site_aniso_U_33
_atom_site_aniso_U_23
_atom_site_aniso_U_13
_atom_site_aniso_U_12
Ru2 0.0471(7) 0.0523(7) 0.0508(7) -0.0162(6) -0.0010(5) -0.0081(5)
Cl3 0.064(2) 0.080(2) 0.091(3) -0.020(2) 0.003(2) -0.028(2)
Cl4 0.059(2) 0.060(2) 0.055(2) -0.0140(19) -0.0067(17) -0.0160(16)
N4 0.058(9) 0.050(10) 0.056(10) -0.015(8) -0.009(5) -0.003(6)
C41 0.066(8) 0.073(9) 0.071(9) -0.013(8) -0.011(7) -0.008(6)
C40 0.084(9) 0.081(10) 0.084(11) -0.020(9) 0.002(7) -0.007(7)
C39 0.100(10) 0.076(10) 0.063(9) -0.020(9) -0.001(7) -0.014(8)
C38 0.110(12) 0.085(13) 0.084(12) -0.013(9) -0.004(9) -0.007(8)
C37 0.100(16) 0.083(18) 0.081(16) -0.018(10) -0.006(9) -0.012(9)
C42 0.064(7) 0.038(6) 0.049(6) -0.009(5) -0.001(5) -0.008(5)
C43 0.050(9) 0.063(11) 0.053(9) -0.008(8) -0.010(8) -0.003(8)
C44 0.092(11) 0.087(10) 0.081(10) -0.028(8) -0.007(8) -0.003(8)
C45 0.091(10) 0.091(9) 0.094(10) -0.023(8) -0.005(9) 0.002(8)
C46 0.067(9) 0.065(9) 0.082(9) -0.013(7) 0.002(7) 0.002(7)
C47 0.074(11) 0.070(12) 0.073(10) -0.015(8) -0.013(7) -0.005(9)
C48 0.080(16) 0.087(17) 0.083(16) -0.015(9) -0.004(8) -0.005(10)
Ru1 0.0556(7) 0.0493(7) 0.0478(7) -0.0114(5) -0.0060(6) -0.0087(5)
Cl1 0.069(2) 0.0547(19) 0.066(2) -0.0134(16) -0.0045(17) -0.0146(17)
Cl2 0.071(3) 0.082(3) 0.061(3) -0.012(2) -0.009(2) -0.028(2)
N3 0.061(9) 0.059(8) 0.050(8) -0.018(6) 0.000(7) -0.005(6)
C25 0.072(9) 0.073(9) 0.065(9) -0.009(7) -0.004(7) -0.006(8)
C26 0.091(10) 0.090(10) 0.079(9) -0.019(7) -0.014(8) -0.010(8)
C27 0.073(10) 0.079(10) 0.077(9) -0.010(8) -0.003(8) -0.001(8)
C28 0.069(10) 0.067(11) 0.079(11) -0.015(8) -0.020(7) -0.005(9)
C29 0.055(11) 0.046(8) 0.048(10) -0.016(7) -0.008(6) 0.006(7)
C30 0.051(6) 0.051(6) 0.056(7) -0.020(6) -0.002(5) 0.000(5)
C31 0.069(13) 0.069(15) 0.071(16) -0.017(9) -0.002(7) -0.011(8)
C32 0.073(9) 0.084(10) 0.069(10) -0.014(9) -0.005(7) -0.007(7)
C33 0.100(11) 0.095(12) 0.087(11) -0.030(9) -0.008(8) -0.003(8)
C34 0.107(11) 0.104(11) 0.083(10) -0.026(9) -0.006(8) -0.022(8)
C35 0.109(13) 0.101(13) 0.085(13) -0.012(9) -0.012(8) -0.020(9)
C36 0.072(11) 0.053(10) 0.055(11) 0.000(8) -0.009(7) -0.015(7)
N1 0.055(3) 0.069(3) 0.058(3) -0.015(3) -0.007(3) -0.004(3)
C12 0.068(5) 0.110(6) 0.048(4) -0.017(4) -0.009(3) 0.005(4)
N2 0.065(4) 0.061(3) 0.077(4) -0.020(3) -0.022(3) 0.006(3)
O1 0.090(4) 0.108(4) 0.067(3) -0.023(3) -0.026(3) -0.002(3)
C16 0.065(4) 0.057(4) 0.073(4) -0.024(3) -0.022(3) 0.004(3)
C1 0.052(4) 0.057(4) 0.059(4) -0.014(3) -0.004(3) -0.010(3)
C17 0.067(4) 0.075(4) 0.086(5) -0.042(4) 0.000(4) -0.005(4)
C20 0.096(5) 0.065(4) 0.098(6) -0.027(4) -0.031(5) -0.006(4)
C11 0.092(6) 0.145(7) 0.085(6) -0.019(6) -0.002(5) 0.011(6)
O2 0.146(5) 0.127(5) 0.141(5) -0.063(4) -0.066(4) 0.058(4)
C4 0.099(6) 0.093(5) 0.103(6) -0.037(5) -0.035(5) 0.018(5)
C21 0.079(5) 0.063(4) 0.084(5) -0.007(4) -0.023(4) -0.008(4)
C2 0.072(5) 0.084(5) 0.071(5) -0.023(4) -0.021(4) -0.005(4)
C18 0.078(5) 0.097(5) 0.095(5) -0.047(5) 0.004(4) -0.004(4)
C19 0.095(5) 0.078(5) 0.093(5) -0.045(4) -0.020(4) 0.011(4)
C3 0.098(6) 0.105(6) 0.085(5) -0.032(5) -0.034(4) 0.021(5)
C9 0.143(7) 0.089(5) 0.085(6) -0.022(5) 0.004(5) 0.008(5)
C22 0.116(6) 0.078(5) 0.109(6) -0.002(5) -0.017(5) -0.023(5)
C24 0.121(7) 0.144(7) 0.129(7) -0.064(6) 0.023(5) -0.052(6)
C6 0.138(7) 0.147(7) 0.134(7) -0.044(6) -0.064(6) 0.041(6)
C5 0.087(6) 0.149(7) 0.135(7) -0.064(6) -0.011(5) -0.014(5)
C10 0.120(7) 0.126(7) 0.085(6) -0.019(5) 0.010(5) 0.031(6)
C15 0.121(6) 0.086(5) 0.093(6) -0.025(4) -0.024(5) -0.014(5)
C23 0.168(8) 0.135(7) 0.121(7) -0.072(6) -0.021(6) -0.023(6)
C14 0.174(9) 0.182(9) 0.165(9) -0.046(7) 0.025(7) 0.048(7)
C7 0.065(4) 0.080(5) 0.053(4) -0.018(3) -0.007(3) 0.005(4)
C8 0.097(5) 0.086(5) 0.057(4) -0.016(4) 0.000(4) 0.003(4)
C13 0.091(6) 0.147(7) 0.086(5) -0.037(5) -0.009(4) -0.040(5)

loop_
_atom_type_symbol
_atom_type_description
_atom_type_scat_dispersion_real
_atom_type_scat_dispersion_imag
_atom_type_scat_source
C C 0.0033 0.0016 'International Tables Vol C Tables 4.2.6.8 and 6.1.1.4'
H H 0.0000 0.0000 'International Tables Vol C Tables 4.2.6.8 and 6.1.1.4'
Cl Cl 0.1484 0.1585 'International Tables Vol C Tables 4.2.6.8 and 6.1.1.4'
N N 0.0061 0.0033 'International Tables Vol C Tables 4.2.6.8 and 6.1.1.4'
O O 0.0106 0.0060 'International Tables Vol C Tables 4.2.6.8 and 6.1.1.4'
Ru Ru -1.2594 0.8363 'International Tables Vol C Tables 4.2.6.8 and 6.1.1.4'

loop_
_geom_angle_atom_site_label_1
_geom_angle_atom_site_label_2
_geom_angle_atom_site_label_3
_geom_angle
C42 Ru2 C1 101.8(4)
C42 Ru2 N4 97.0(9)
C1 Ru2 N4 159.7(6)
C42 Ru2 Cl3 86.3(4)
C1 Ru2 Cl3 88.7(2)
N4 Ru2 Cl3 84.9(7)
C42 Ru2 Cl4 94.6(4)
C1 Ru2 Cl4 98.1(2)
N4 Ru2 Cl4 87.9(7)
Cl3 Ru2 Cl4 172.78(15)
C37 N4 C41 117(4)
C37 N4 Ru2 127(4)
C41 N4 Ru2 116(2)
N4 C41 C40 121(2)
N4 C41 H41A 119.4
C40 C41 H41A 119.4
C39 C40 C41 121(2)
C39 C40 H40A 119.5
C41 C40 H40A 119.5
C40 C39 C38 118(2)
C40 C39 H39A 121.2
C38 C39 H39A 121.2
C37 C38 C39 114(3)
C37 C38 H38A 123.2
C39 C38 H38A 123.2
N4 C37 C38 130(5)
N4 C37 H37A 115.2
C38 C37 H37A 115.2
C43 C42 Ru2 135.9(16)
C43 C42 H42A 112.0
Ru2 C42 H42A 112.1
C44 C43 C42 120(3)
C44 C43 C48 121(3)
C42 C43 C48 119(3)
C45 C44 C43 123(3)
C45 C44 H44A 118.4
C43 C44 H44A 118.4
C44 C45 C46 120(2)
C44 C45 H45A 119.9
C46 C45 H45A 119.8
C47 C46 C45 122(2)
C47 C46 H46A 119.1
C45 C46 H46A 119.1
C46 C47 C48 121(3)
C46 C47 H47A 119.3
C48 C47 H47A 119.3
C47 C48 C43 113(4)
C47 C48 H48A 123.7
C43 C48 H48A 123.8
C30 Ru1 C1 103.2(4)
C30 Ru1 N3 97.8(6)
C1 Ru1 N3 158.8(6)
C30 Ru1 Cl1 94.7(4)
C1 Ru1 Cl1 86.5(2)
N3 Ru1 Cl1 88.9(5)
C30 Ru1 Cl2 85.1(4)
C1 Ru1 Cl2 99.1(2)
N3 Ru1 Cl2 85.5(5)
Cl1 Ru1 Cl2 174.31(14)
C29 N3 C25 115(3)
C29 N3 Ru1 128(2)
C25 N3 Ru1 115.2(19)
N3 C25 C26 122(2)
N3 C25 H25A 118.8
C26 C25 H25A 118.8
C27 C26 C25 119(2)
C27 C26 H26A 120.5
C25 C26 H26A 120.5
C26 C27 C28 116(2)
C26 C27 H27 122.1
C28 C27 H27 122.0
C29 C28 C27 119(3)
C29 C28 H28A 120.6
C27 C28 H28A 120.7
N3 C29 C28 129(4)
N3 C29 H29A 115.4
C28 C29 H29A 115.5
C31 C30 Ru1 133(3)
C31 C30 H30A 113.4
Ru1 C30 H30A 113.4
C32 C31 C30 118(5)
C32 C31 C36 116(4)
C30 C31 C36 126(4)
C33 C32 C31 121(3)
C33 C32 H32A 119.7
C31 C32 H32A 119.7
C32 C33 C34 121(3)
C32 C33 H33A 119.7
C34 C33 H33A 119.7
C35 C34 C33 121(3)
C35 C34 H34A 119.4
C33 C34 H34A 119.4
C34 C35 C36 123(3)
C34 C35 H35A 118.3
C36 C35 H35A 118.3
C35 C36 C31 118(4)
C35 C36 H36A 121.0
C31 C36 H36A 121.0
C1 N1 C2 126.5(6)
C1 N1 C7 119.1(5)
C2 N1 C7 114.1(6)
C7 C12 C11 116.3(9)
C7 C12 C13 122.3(7)
C11 C12 C13 121.2(9)
C1 N2 C4 125.8(6)
C1 N2 C16 119.6(5)
C4 N2 C16 114.6(6)
C17 C16 C21 122.6(7)
C17 C16 N2 118.6(6)
C21 C16 N2 118.5(7)
N2 C1 N1 113.8(6)
N2 C1 Ru2 110.6(5)
N1 C1 Ru2 134.7(5)
N2 C1 Ru1 133.7(5)
N1 C1 Ru1 112.5(4)
Ru2 C1 Ru1 25.35(9)
C16 C17 C18 117.1(7)
C16 C17 C24 122.6(7)
C18 C17 C24 120.2(8)
C19 C20 C21 121.6(8)
C19 C20 H20A 119.2
C21 C20 H20A 119.2
C10 C11 C12 123.0(11)
C10 C11 H11A 118.5
C12 C11 H11A 118.5
O2 C4 N2 120.3(8)
O2 C4 C3 122.7(8)
N2 C4 C3 116.8(7)
C20 C21 C16 117.2(8)
C20 C21 C22 121.2(7)
C16 C21 C22 121.6(7)
O1 C2 N1 120.2(7)
O1 C2 C3 124.8(7)
N1 C2 C3 114.7(7)
C19 C18 C17 122.0(8)
C19 C18 H18A 119.0
C17 C18 H18A 119.0
C18 C19 C20 119.3(8)
C18 C19 C23 121.4(9)
C20 C19 C23 119.3(8)
C6 C3 C2 111.4(8)
C6 C3 C4 111.7(8)
C2 C3 C4 109.9(7)
C6 C3 C5 110.0(8)
C2 C3 C5 106.4(7)
C4 C3 C5 107.3(8)
C10 C9 C8 121.4(10)
C10 C9 H9A 119.3
C8 C9 H9A 119.3
C21 C22 H22A 109.5
C21 C22 H22B 109.5
H22A C22 H22B 109.5
C21 C22 H22C 109.4
H22A C22 H22C 109.5
H22B C22 H22C 109.5
C17 C24 H24A 109.5
C17 C24 H24B 109.5
H24A C24 H24B 109.5
C17 C24 H24C 109.5
H24A C24 H24C 109.5
H24B C24 H24C 109.5
C3 C6 H6A 109.5
C3 C6 H6B 109.5
H6A C6 H6B 109.5
C3 C6 H6C 109.5
H6A C6 H6C 109.5
H6B C6 H6C 109.5
C3 C5 H5A 109.5
C3 C5 H5B 109.5
H5A C5 H5B 109.5
C3 C5 H5C 109.5
H5A C5 H5C 109.5
H5B C5 H5C 109.5
C11 C10 C9 120.0(10)
C11 C10 C14 121.4(12)
C9 C10 C14 118.5(12)
C8 C15 H15A 109.5
C8 C15 H15B 109.5
H15A C15 H15B 109.5
C8 C15 H15C 109.5
H15A C15 H15C 109.5
H15B C15 H15C 109.5
C19 C23 H23A 109.5
C19 C23 H23B 109.5
H23A C23 H23B 109.5
C19 C23 H23C 109.5
H23A C23 H23C 109.5
H23B C23 H23C 109.5
C10 C14 H14A 109.5
C10 C14 H14B 109.5
H14A C14 H14B 109.5
C10 C14 H14C 109.5
H14A C14 H14C 109.5
H14B C14 H14C 109.5
C12 C7 C8 122.0(7)
C12 C7 N1 118.4(7)
C8 C7 N1 119.2(7)
C9 C8 C7 116.7(9)
C9 C8 C15 121.3(9)
C7 C8 C15 122.0(7)
C12 C13 H13A 109.5
C12 C13 H13B 109.5
H13A C13 H13B 109.5
C12 C13 H13C 109.5
H13A C13 H13C 109.5
H13B C13 H13C 109.5

loop_
_geom_bond_atom_site_label_1
_geom_bond_atom_site_label_2
_geom_bond_distance
Ru2 C42 1.861(10)
Ru2 C1 1.963(6)
Ru2 N4 2.20(3)
Ru2 Cl3 2.393(4)
Ru2 Cl4 2.397(4)
N4 C37 1.23(6)
N4 C41 1.35(5)
C41 C40 1.41(3)
C41 H41A 0.9300
C40 C39 1.35(3)
C40 H40A 0.9300
C39 C38 1.44(4)
C39 H39A 0.9300
C38 C37 1.42(7)
C38 H38A 0.9300
C37 H37A 0.9300
C42 C43 1.43(4)
C42 H42A 0.9300
C43 C44 1.37(4)
C43 C48 1.55(6)
C44 C45 1.35(3)
C44 H44A 0.9300
C45 C46 1.37(3)
C45 H45A 0.9300
C46 C47 1.44(4)
C46 H46A 0.9300
C47 C48 1.44(6)
C47 H47A 0.9300
C48 H48A 0.9300
Ru1 C30 1.864(10)
Ru1 C1 2.004(6)
Ru1 N3 2.23(3)
Ru1 Cl1 2.389(3)
Ru1 Cl2 2.413(4)
N3 C29 1.25(5)
N3 C25 1.35(3)
C25 C26 1.42(3)
C25 H25A 0.9300
C26 C27 1.40(3)
C26 H26A 0.9300
C27 C28 1.38(4)
C27 H27 0.9300
C28 C29 1.36(5)
C28 H28A 0.9300
C29 H29A 0.9300
C30 C31 1.39(5)
C30 H30A 0.9300
C31 C32 1.45(6)
C31 C36 1.48(7)
C32 C33 1.38(4)
C32 H32A 0.9300
C33 C34 1.35(3)
C33 H33A 0.9300
C34 C35 1.35(5)
C34 H34A 0.9300
C35 C36 1.37(6)
C35 H35A 0.9300
C36 H36A 0.9300
N1 C1 1.395(8)
N1 C2 1.431(8)
N1 C7 1.468(8)
C12 C7 1.408(10)
C12 C11 1.406(11)
C12 C13 1.498(11)
N2 C1 1.376(8)
N2 C4 1.413(9)
N2 C16 1.472(8)
O1 C2 1.219(8)
C16 C17 1.389(10)
C16 C21 1.402(10)
C17 C18 1.406(10)
C17 C24 1.523(11)
C20 C19 1.382(11)
C20 C21 1.399(10)
C20 H20A 0.9300
C11 C10 1.325(14)
C11 H11A 0.9300
O2 C4 1.216(9)
C4 C3 1.523(11)
C21 C22 1.510(11)
C2 C3 1.502(11)
C18 C19 1.371(11)
C18 H18A 0.9300
C19 C23 1.528(11)
C3 C6 1.502(11)
C3 C5 1.599(13)
C9 C10 1.393(14)
C9 C8 1.396(11)
C9 H9A 0.9300
C22 H22A 0.9600
C22 H22B 0.9599
C22 H22C 0.9600
C24 H24A 0.9600
C24 H24B 0.9600
C24 H24C 0.9600
C6 H6A 0.9600
C6 H6B 0.9600
C6 H6C 0.9600
C5 H5A 0.9600
C5 H5B 0.9600
C5 H5C 0.9600
C10 C14 1.567(14)
C15 C8 1.497(11)
C15 H15A 0.9600
C15 H15B 0.9600
C15 H15C 0.9600
C23 H23A 0.9600
C23 H23B 0.9600
C23 H23C 0.9600
C14 H14A 0.9600
C14 H14B 0.9600
C14 H14C 0.9600
C7 C8 1.409(10)
C13 H13A 0.9600
C13 H13B 0.9600
C13 H13C 0.9600
